data_4342843
loop_
_publ_author_name
'Polunin, Ruslan A.'
'Burkovskaya, Nataliya P.'
'Satska, Juliya A.'
'Kolotilov, Sergey V.'
'Kiskin, Mikhail A.'
'Aleksandrov, Grigory G.'
'Cador, Olivier'
'Ouahab, Lahc\`ene'
'Eremenko, Igor L.'
'Pavlishchuk, Vitaly V.'

_publ_section_title
;
 Solvent-Induced Change of Electronic Spectra and Magnetic Susceptibility
 of Co(II) Coordination Polymer with 2,4,6-Tris(4-pyridyl)-1,3,5-triazine.
;
_journal_issue 11
_journal_name_full 'Inorganic chemistry'
_journal_page_first 5232
_journal_page_last 5238
_journal_paper_doi 10.1021/acs.inorgchem.5b00179
_journal_volume 54
_journal_year 2015
_chemical_formula_sum 'C32 H42 Co N6 O6'
_chemical_formula_weight 665.65
_chemical_name_systematic
; 
 ? 
;
_space_group_IT_number 15
_symmetry_cell_setting monoclinic
_symmetry_space_group_name_Hall '-C 2yc'
_symmetry_space_group_name_H-M 'C 1 2/c 1'
_atom_sites_solution_hydrogens geom
_atom_sites_solution_primary direct
_atom_sites_solution_secondary difmap
_audit_creation_method SHELXL-97
_cell_angle_alpha 90.00
_cell_angle_beta 106.784(4)
_cell_angle_gamma 90.00
_cell_formula_units_Z 4
_cell_length_a 23.826(5)
_cell_length_b 19.696(4)
_cell_length_c 7.4015(14)
_cell_measurement_reflns_used 1027
_cell_measurement_temperature 150(2)
_cell_measurement_theta_max 22.88
_cell_measurement_theta_min 2.73
_cell_volume 3325.4(12)
_computing_cell_refinement 'Bruker SAINT'
_computing_data_collection 'Bruker APEX2'
_computing_data_reduction 'Bruker SAINT'
_computing_molecular_graphics 'Bruker SHELXTL'
_computing_publication_material 'Bruker SHELXTL'
_computing_structure_refinement 'SHELXL-97 (Sheldrick, 2008)'
_computing_structure_solution 'SHELXS-97 (Sheldrick, 2008)'
_diffrn_ambient_temperature 150(2)
_diffrn_measured_fraction_theta_full 0.991
_diffrn_measured_fraction_theta_max 0.991
_diffrn_measurement_device_type 'Bruker APEX-II CCD'
_diffrn_measurement_method '\f and \w scans'
_diffrn_radiation_monochromator graphite
_diffrn_radiation_source 'fine-focus sealed tube'
_diffrn_radiation_type MoK\a
_diffrn_radiation_wavelength 0.71073
_diffrn_reflns_av_R_equivalents 0.0634
_diffrn_reflns_av_sigmaI/netI 0.0892
_diffrn_reflns_limit_h_max 29
_diffrn_reflns_limit_h_min -23
_diffrn_reflns_limit_k_max 23
_diffrn_reflns_limit_k_min -24
_diffrn_reflns_limit_l_max 9
_diffrn_reflns_limit_l_min -7
_diffrn_reflns_number 7729
_diffrn_reflns_theta_full 26.39
_diffrn_reflns_theta_max 26.39
_diffrn_reflns_theta_min 1.37
_exptl_absorpt_coefficient_mu 0.567
_exptl_absorpt_correction_T_max 0.9722
_exptl_absorpt_correction_T_min 0.8712
_exptl_absorpt_correction_type multi-scan
_exptl_crystal_colour orange
_exptl_crystal_density_diffrn 1.330
_exptl_crystal_density_method 'not measured'
_exptl_crystal_description block
_exptl_crystal_F_000 1404
_exptl_crystal_size_max 0.25
_exptl_crystal_size_mid 0.25
_exptl_crystal_size_min 0.05
_refine_diff_density_max 0.423
_refine_diff_density_min -0.492
_refine_diff_density_rms 0.114
_refine_ls_extinction_method none
_refine_ls_goodness_of_fit_ref 1.068
_refine_ls_hydrogen_treatment mixed
_refine_ls_matrix_type full
_refine_ls_number_parameters 211
_refine_ls_number_reflns 3386
_refine_ls_number_restraints 0
_refine_ls_restrained_S_all 1.068
_refine_ls_R_factor_all 0.1053
_refine_ls_R_factor_gt 0.0517
_refine_ls_shift/su_max 0.000
_refine_ls_shift/su_mean 0.000
_refine_ls_structure_factor_coef Fsqd
_refine_ls_weighting_details 'calc w=1/[\s^2^(Fo^2^)+(0.0740P)^2^+0.0000P] where P=(Fo^2^+2Fc^2^)/3'
_refine_ls_weighting_scheme calc
_refine_ls_wR_factor_gt 0.1140
_refine_ls_wR_factor_ref 0.1593
_reflns_number_gt 2155
_reflns_number_total 3386
_reflns_threshold_expression >2sigma(I)
_cod_data_source_file ic5b00179_si_002.cif
_cod_data_source_block Co(Piv)2(4ptz)
_cod_depositor_comments
;
The following automatic conversions were performed:

'_symmetry_cell_setting' value 'Monoclinic' changed to 'monoclinic'
according to
/usr/data/users/saulius/crontab/automatic-downloads/rss-feeds/ACS/lib/dictionaries/cif_core.dic
dictionary named 'cif_core.dic' version 2.4.2 from 2011-04-26.

'_exptl_absorpt_correction_type' value 'multi scan' changed to
'multi-scan' according to
/usr/data/users/saulius/crontab/automatic-downloads/rss-feeds/ACS/lib/dictionaries/cif_core.dic
dictionary named 'cif_core.dic' version 2.4.2 from 2011-04-26.

Automatic conversion script
Id: cif_fix_values 3271 2015-04-21 07:52:19Z andrius 

 Adding full bibliography for 4342843.cif.
;
_cod_original_cell_volume 3325.4(11)
_cod_original_sg_symbol_H-M C2/c
_cod_database_code 4342843

loop_
_symmetry_equiv_pos_as_xyz
'x, y, z'
'-x, y, -z+1/2'
'x+1/2, y+1/2, z'
'-x+1/2, y+1/2, -z+1/2'
'-x, -y, -z'
'x, -y, z-1/2'
'-x+1/2, -y+1/2, -z'
'x+1/2, -y+1/2, z-1/2'

loop_
_atom_site_label
_atom_site_type_symbol
_atom_site_fract_x
_atom_site_fract_y
_atom_site_fract_z
_atom_site_U_iso_or_equiv
_atom_site_adp_type
_atom_site_occupancy
_atom_site_symmetry_multiplicity
_atom_site_calc_flag
_atom_site_refinement_flags
Co1 Co 0.2500 0.2500 0.5000 0.0226(2) Uani 1 2 d S
N1 N 0.18424(13) 0.19966(16) 0.6027(4) 0.0244(7) Uani 1 1 d .
N2 N 0.0000 0.1274(2) 0.7500 0.0216(10) Uani 1 2 d S
N3 N 0.04703(13) 0.02314(15) 0.7253(4) 0.0236(7) Uani 1 1 d .
N4 N 0.0000 -0.2258(3) 0.7500 0.0374(13) Uani 1 2 d S
O1 O 0.31035(11) 0.17657(12) 0.6189(4) 0.0283(6) Uani 1 1 d .
O2 O 0.34896(13) 0.21541(16) 0.9114(4) 0.0414(8) Uani 1 1 d .
O3 O 0.21889(13) 0.18888(15) 0.2556(4) 0.0333(7) Uani 1 1 d .
C1 C 0.34539(17) 0.1726(2) 0.7849(6) 0.0271(9) Uani 1 1 d .
C2 C 0.38616(19) 0.1106(2) 0.8263(7) 0.0388(11) Uani 1 1 d .
C3 C 0.3469(2) 0.0479(2) 0.8129(9) 0.0586(15) Uani 1 1 d .
H3A H 0.3264 0.0505 0.9099 0.088 Uiso 1 1 calc R
H3B H 0.3711 0.0068 0.8323 0.088 Uiso 1 1 calc R
H3C H 0.3182 0.0463 0.6878 0.088 Uiso 1 1 calc R
C4 C 0.4174(2) 0.1050(2) 0.6731(8) 0.0502(13) Uani 1 1 d .
H4A H 0.3883 0.1016 0.5492 0.075 Uiso 1 1 calc R
H4B H 0.4423 0.0645 0.6956 0.075 Uiso 1 1 calc R
H4C H 0.4417 0.1454 0.6765 0.075 Uiso 1 1 calc R
C5 C 0.4312(3) 0.1157(3) 1.0188(8) 0.0744(18) Uani 1 1 d .
H5A H 0.4110 0.1191 1.1166 0.112 Uiso 1 1 calc R
H5B H 0.4555 0.1561 1.0228 0.112 Uiso 1 1 calc R
H5C H 0.4561 0.0751 1.0411 0.112 Uiso 1 1 calc R
C6 C 0.2461(2) 0.1418(2) 0.1597(7) 0.0414(11) Uani 1 1 d .
H6A H 0.2876 0.1354 0.2337 0.050 Uiso 1 1 calc R
H6B H 0.2454 0.1606 0.0351 0.050 Uiso 1 1 calc R
C7 C 0.2157(2) 0.0749(2) 0.1330(7) 0.0476(12) Uani 1 1 d .
H7A H 0.2355 0.0438 0.0680 0.071 Uiso 1 1 calc R
H7B H 0.1749 0.0810 0.0572 0.071 Uiso 1 1 calc R
H7C H 0.2167 0.0560 0.2564 0.071 Uiso 1 1 calc R
C8 C 0.18266(17) 0.13148(19) 0.6001(6) 0.0259(9) Uani 1 1 d .
H8A H 0.2132 0.1077 0.5686 0.031 Uiso 1 1 calc R
C9 C 0.13873(16) 0.09433(19) 0.6409(5) 0.0253(9) Uani 1 1 d .
H9A H 0.1390 0.0461 0.6360 0.030 Uiso 1 1 calc R
C10 C 0.09407(15) 0.12866(18) 0.6894(5) 0.0222(8) Uani 1 1 d .
C11 C 0.09639(16) 0.1991(2) 0.6978(6) 0.0267(9) Uani 1 1 d .
H11A H 0.0673 0.2241 0.7340 0.032 Uiso 1 1 calc R
C12 C 0.14185(17) 0.23214(19) 0.6526(6) 0.0274(9) Uani 1 1 d .
H12A H 0.1429 0.2803 0.6573 0.033 Uiso 1 1 calc R
C13 C 0.04405(16) 0.09151(18) 0.7236(5) 0.0212(8) Uani 1 1 d .
C14 C 0.0000 -0.0081(3) 0.7500 0.0192(11) Uani 1 2 d S
C15 C 0.0000 -0.0833(3) 0.7500 0.0220(11) Uani 1 2 d S
C16 C -0.04460(17) -0.11984(19) 0.7924(5) 0.0270(9) Uani 1 1 d .
H16A H -0.0762 -0.0970 0.8206 0.032 Uiso 1 1 calc R
C17 C -0.04195(19) -0.1902(2) 0.7926(6) 0.0340(10) Uani 1 1 d .
H17A H -0.0720 -0.2146 0.8253 0.041 Uiso 1 1 calc R
H3D H 0.193(2) 0.218(3) 0.177(8) 0.064(17) Uiso 1 1 d .

loop_
_atom_site_aniso_label
_atom_site_aniso_U_11
_atom_site_aniso_U_22
_atom_site_aniso_U_33
_atom_site_aniso_U_23
_atom_site_aniso_U_13
_atom_site_aniso_U_12
Co1 0.0228(4) 0.0187(4) 0.0290(4) -0.0004(4) 0.0119(3) -0.0012(3)
N1 0.0227(16) 0.0242(17) 0.0296(18) -0.0003(15) 0.0126(14) -0.0029(13)
N2 0.022(2) 0.022(2) 0.023(2) 0.000 0.0089(19) 0.000
N3 0.0256(16) 0.0225(17) 0.0249(18) 0.0015(14) 0.0106(14) -0.0006(13)
N4 0.043(3) 0.028(3) 0.041(3) 0.000 0.011(3) 0.000
O1 0.0284(15) 0.0199(14) 0.0373(17) -0.0009(12) 0.0106(13) -0.0003(11)
O2 0.0489(19) 0.0373(18) 0.0310(17) -0.0040(15) 0.0005(14) 0.0049(15)
O3 0.0372(17) 0.0276(17) 0.0366(18) -0.0066(14) 0.0129(14) 0.0000(13)
C1 0.025(2) 0.023(2) 0.035(2) 0.0014(19) 0.0126(18) -0.0065(17)
C2 0.038(2) 0.028(2) 0.045(3) 0.002(2) 0.003(2) 0.0017(19)
C3 0.057(3) 0.027(3) 0.093(4) 0.020(3) 0.023(3) 0.004(2)
C4 0.036(2) 0.037(3) 0.078(4) -0.006(3) 0.017(3) 0.008(2)
C5 0.080(4) 0.058(4) 0.066(4) 0.004(3) -0.011(3) 0.029(3)
C6 0.041(3) 0.038(3) 0.052(3) -0.016(2) 0.025(2) -0.004(2)
C7 0.063(3) 0.030(3) 0.050(3) -0.004(2) 0.018(3) 0.007(2)
C8 0.028(2) 0.020(2) 0.035(2) 0.0017(17) 0.0175(18) 0.0017(16)
C9 0.030(2) 0.0163(19) 0.032(2) 0.0026(17) 0.0125(18) 0.0013(16)
C10 0.0237(19) 0.023(2) 0.023(2) 0.0025(16) 0.0112(16) 0.0014(15)
C11 0.027(2) 0.021(2) 0.037(2) -0.0021(18) 0.0173(18) 0.0004(16)
C12 0.032(2) 0.018(2) 0.037(2) -0.0041(17) 0.0180(19) -0.0015(15)
C13 0.0245(19) 0.022(2) 0.0176(19) 0.0008(16) 0.0069(15) 0.0006(15)
C14 0.021(3) 0.021(3) 0.016(3) 0.000 0.007(2) 0.000
C15 0.028(3) 0.018(3) 0.021(3) 0.000 0.009(2) 0.000
C16 0.027(2) 0.027(2) 0.027(2) 0.0019(18) 0.0076(17) 0.0006(17)
C17 0.040(2) 0.028(2) 0.032(2) 0.002(2) 0.008(2) -0.0073(19)

loop_
_atom_type_symbol
_atom_type_description
_atom_type_scat_dispersion_real
_atom_type_scat_dispersion_imag
_atom_type_scat_source
C C 0.0033 0.0016 'International Tables Vol C Tables 4.2.6.8 and 6.1.1.4'
H H 0.0000 0.0000 'International Tables Vol C Tables 4.2.6.8 and 6.1.1.4'
N N 0.0061 0.0033 'International Tables Vol C Tables 4.2.6.8 and 6.1.1.4'
O O 0.0106 0.0060 'International Tables Vol C Tables 4.2.6.8 and 6.1.1.4'
Co Co 0.3494 0.9721 'International Tables Vol C Tables 4.2.6.8 and 6.1.1.4'

loop_
_geom_angle_atom_site_label_1
_geom_angle_atom_site_label_2
_geom_angle_atom_site_label_3
_geom_angle
_geom_angle_site_symmetry_1
_geom_angle_site_symmetry_3
O1 Co1 O1 180.0 . 7_556
O1 Co1 O3 89.69(11) . .
O1 Co1 O3 90.31(11) 7_556 .
O1 Co1 O3 90.31(11) . 7_556
O1 Co1 O3 89.69(11) 7_556 7_556
O3 Co1 O3 180.00(13) . 7_556
O1 Co1 N1 89.13(11) . 7_556
O1 Co1 N1 90.87(11) 7_556 7_556
O3 Co1 N1 94.04(12) . 7_556
O3 Co1 N1 85.95(12) 7_556 7_556
O1 Co1 N1 90.87(11) . .
O1 Co1 N1 89.13(11) 7_556 .
O3 Co1 N1 85.96(12) . .
O3 Co1 N1 94.04(12) 7_556 .
N1 Co1 N1 179.998(1) 7_556 .
C12 N1 C8 117.6(3) . .
C12 N1 Co1 124.0(2) . .
C8 N1 Co1 118.2(2) . .
C13 N2 C13 115.6(4) 2_556 .
C14 N3 C13 114.6(3) . .
C17 N4 C17 116.5(5) 2_556 .
C1 O1 Co1 129.9(3) . .
C6 O3 Co1 133.9(3) . .
O2 C1 O1 124.6(4) . .
O2 C1 C2 119.1(4) . .
O1 C1 C2 116.3(4) . .
C5 C2 C4 109.7(4) . .
C5 C2 C3 111.4(4) . .
C4 C2 C3 108.2(4) . .
C5 C2 C1 111.7(4) . .
C4 C2 C1 108.9(4) . .
C3 C2 C1 106.8(3) . .
O3 C6 C7 111.4(3) . .
N1 C8 C9 123.1(3) . .
C8 C9 C10 118.9(3) . .
C11 C10 C9 118.2(3) . .
C11 C10 C13 120.6(3) . .
C9 C10 C13 121.1(3) . .
C12 C11 C10 118.9(3) . .
N1 C12 C11 123.3(3) . .
N2 C13 N3 124.9(3) . .
N2 C13 C10 118.2(3) . .
N3 C13 C10 116.9(3) . .
N3 C14 N3 125.2(5) 2_556 .
N3 C14 C15 117.4(2) 2_556 .
N3 C14 C15 117.4(2) . .
C16 C15 C16 117.8(5) 2_556 .
C16 C15 C14 121.1(2) 2_556 .
C16 C15 C14 121.1(2) . .
C17 C16 C15 118.6(4) . .
N4 C17 C16 124.2(4) . .

loop_
_geom_bond_atom_site_label_1
_geom_bond_atom_site_label_2
_geom_bond_distance
_geom_bond_site_symmetry_2
Co1 O1 2.050(3) .
Co1 O1 2.050(3) 7_556
Co1 O3 2.120(3) .
Co1 O3 2.120(3) 7_556
Co1 N1 2.169(3) 7_556
Co1 N1 2.169(3) .
N1 C12 1.335(5) .
N1 C8 1.343(5) .
N2 C13 1.326(4) 2_556
N2 C13 1.326(4) .
N3 C14 1.336(4) .
N3 C13 1.348(4) .
N4 C17 1.331(5) 2_556
N4 C17 1.331(5) .
O1 C1 1.273(5) .
O2 C1 1.245(5) .
O3 C6 1.433(5) .
C1 C2 1.535(6) .
C2 C5 1.519(7) .
C2 C4 1.529(7) .
C2 C3 1.535(6) .
C6 C7 1.488(6) .
C8 C9 1.380(5) .
C9 C10 1.393(5) .
C10 C11 1.388(5) .
C10 C13 1.481(5) .
C11 C12 1.386(5) .
C14 N3 1.336(4) 2_556
C14 C15 1.482(7) .
C15 C16 1.392(5) 2_556
C15 C16 1.392(5) .
C16 C17 1.388(5) .
